data_7235523
loop_
_publ_author_name
'Singhamahapatra, Anadi'
'Sahoo, Laxminarayan'
'Varghese, Babu'
'Loganathan, Duraikkannu'

_publ_section_title
;
 Synthesis of glycopeptoid sulfonamides diversifying N-glycopeptide
 linkage region mimics
;
_journal_issue 35
_journal_name_full 'RSC Advances'
_journal_page_first 18038
_journal_paper_doi 10.1039/c4ra01009d
_journal_volume 4
_journal_year 2014
_chemical_absolute_configuration ad
_chemical_formula_sum 'C14 H17 N O4 S'
_chemical_formula_weight 295.35
_space_group_IT_number 19
_space_group_name_Hall 'P 2ac 2ab'
_space_group_name_H-M_alt 'P 21 21 21'
_symmetry_cell_setting orthorhombic
_symmetry_space_group_name_H-M 'P 21 21 21'
_atom_sites_solution_hydrogens geom
_atom_sites_solution_primary direct
_atom_sites_solution_secondary difmap
_audit_creation_method SHELXL-97
_cell_angle_alpha 90.00
_cell_angle_beta 90.00
_cell_angle_gamma 90.00
_cell_formula_units_Z 4
_cell_length_a 6.5396(2)
_cell_length_b 12.8007(6)
_cell_length_c 17.9487(9)
_cell_measurement_reflns_used 2340
_cell_measurement_temperature 298(2)
_cell_measurement_theta_max 24.8
_cell_measurement_theta_min 2.6
_cell_volume 1502.51(11)
_computing_cell_refinement 'APEX2/SAINT (Bruker, 2004)'
_computing_data_collection 'APEX2 (Bruker, 2004)'
_computing_data_reduction 'SAINT/XPREP (Bruker, 2004)'
_computing_molecular_graphics 'ORTEP3 (Farrugia, 1997) and Mercury (Bruno et al., 2002)'
_computing_publication_material 'SHELXL-97 (Sheldrick, 2008)'
_computing_structure_refinement 'SHELXL-97 (Sheldrick, 2008)'
_computing_structure_solution 'SIR92 (Altornare et al., 1993)'
_diffrn_ambient_temperature 298(2)
_diffrn_measured_fraction_theta_full 0.974
_diffrn_measured_fraction_theta_max 0.974
_diffrn_measurement_device_type 'Bruker axs kappa apex2 CCD Diffractometer'
_diffrn_measurement_method '\w and \f scan'
_diffrn_radiation_monochromator graphite
_diffrn_radiation_source 'fine-focus sealed tube'
_diffrn_radiation_type MoK\a
_diffrn_radiation_wavelength 0.71073
_diffrn_reflns_av_R_equivalents 0.0128
_diffrn_reflns_av_sigmaI/netI 0.0176
_diffrn_reflns_limit_h_max 7
_diffrn_reflns_limit_h_min -5
_diffrn_reflns_limit_k_max 9
_diffrn_reflns_limit_k_min -15
_diffrn_reflns_limit_l_max 21
_diffrn_reflns_limit_l_min -21
_diffrn_reflns_number 5389
_diffrn_reflns_theta_full 24.99
_diffrn_reflns_theta_max 24.99
_diffrn_reflns_theta_min 1.95
_diffrn_standards_decay_% 0
_exptl_absorpt_coefficient_mu 0.227
_exptl_absorpt_correction_T_max 0.952
_exptl_absorpt_correction_T_min 0.901
_exptl_absorpt_correction_type multi-scan
_exptl_absorpt_process_details 'SADABS (Bruker, 1999)'
_exptl_crystal_colour colourless
_exptl_crystal_density_diffrn 1.306
_exptl_crystal_density_method 'not measured'
_exptl_crystal_description block
_exptl_crystal_F_000 624
_exptl_crystal_size_max 0.25
_exptl_crystal_size_mid 0.20
_exptl_crystal_size_min 0.15
_refine_diff_density_max 0.168
_refine_diff_density_min -0.148
_refine_diff_density_rms 0.028
_refine_ls_abs_structure_details 'Flack H D (1983), Acta Cryst. A39, 876-881'
_refine_ls_abs_structure_Flack 0.07(8)
_refine_ls_extinction_coef 0.0069(17)
_refine_ls_extinction_expression Fc^*^=kFc[1+0.001xFc^2^\l^3^/sin(2\q)]^-1/4^
_refine_ls_extinction_method SHELXL
_refine_ls_goodness_of_fit_ref 1.077
_refine_ls_hydrogen_treatment mixed
_refine_ls_matrix_type full
_refine_ls_number_parameters 188
_refine_ls_number_reflns 2507
_refine_ls_number_restraints 0
_refine_ls_restrained_S_all 1.077
_refine_ls_R_factor_all 0.0310
_refine_ls_R_factor_gt 0.0275
_refine_ls_shift/su_max 0.000
_refine_ls_shift/su_mean 0.000
_refine_ls_structure_factor_coef Fsqd
_refine_ls_weighting_details 'calc w=1/[\s^2^(Fo^2^)+(0.0433P)^2^+0.2637P] where P=(Fo^2^+2Fc^2^)/3'
_refine_ls_weighting_scheme calc
_refine_ls_wR_factor_gt 0.0760
_refine_ls_wR_factor_ref 0.0797
_reflns_number_gt 2354
_reflns_number_total 2507
_reflns_threshold_expression >2sigma(I)
_cod_data_source_file c4ra01009d1.cif
_cod_data_source_block shelxl
_cod_original_sg_symbol_H-M P212121
_cod_database_code 7235523

loop_
_symmetry_equiv_pos_as_xyz
'x, y, z'
'-x+1/2, -y, z+1/2'
'-x, y+1/2, -z+1/2'
'x+1/2, -y+1/2, -z'

loop_
_atom_site_label
_atom_site_type_symbol
_atom_site_fract_x
_atom_site_fract_y
_atom_site_fract_z
_atom_site_U_iso_or_equiv
_atom_site_adp_type
_atom_site_occupancy
_atom_site_symmetry_multiplicity
_atom_site_calc_flag
_atom_site_refinement_flags
C1 C 0.6965(4) 0.5382(2) 0.24447(11) 0.0702(7) Uani 1 1 d .
H1A H 0.6332 0.4933 0.2806 0.105 Uiso 1 1 calc R
H1B H 0.6108 0.5978 0.2358 0.105 Uiso 1 1 calc R
H1C H 0.8270 0.5609 0.2628 0.105 Uiso 1 1 calc R
C2 C 0.7550(3) 0.61568(12) 0.05321(9) 0.0345(4) Uani 1 1 d .
H2 H 0.6085 0.5999 0.0555 0.041 Uiso 1 1 calc R
C3 C 0.7817(3) 0.72916(13) 0.07741(10) 0.0397(4) Uani 1 1 d .
C4 C 0.7473(5) 0.84375(17) 0.18015(14) 0.0746(8) Uani 1 1 d .
H4A H 0.8903 0.8604 0.1780 0.112 Uiso 1 1 calc R
H4B H 0.7039 0.8417 0.2312 0.112 Uiso 1 1 calc R
H4C H 0.6707 0.8961 0.1539 0.112 Uiso 1 1 calc R
C5 C 0.8234(3) 0.59859(15) -0.02749(11) 0.0436(5) Uani 1 1 d .
H5A H 0.7447 0.6438 -0.0601 0.052 Uiso 1 1 calc R
H5B H 0.9664 0.6176 -0.0323 0.052 Uiso 1 1 calc R
C6 C 0.7954(3) 0.48609(14) -0.05166(9) 0.0411(5) Uani 1 1 d .
C7 C 0.9602(4) 0.41967(18) -0.05975(13) 0.0547(6) Uani 1 1 d .
H7 H 1.0916 0.4446 -0.0511 0.066 Uiso 1 1 calc R
C8 C 0.9328(5) 0.3168(2) -0.08041(14) 0.0670(7) Uani 1 1 d .
H8 H 1.0454 0.2730 -0.0854 0.080 Uiso 1 1 calc R
C9 C 0.7412(5) 0.27926(17) -0.09350(13) 0.0707(7) Uani 1 1 d .
H9 H 0.7230 0.2099 -0.1075 0.085 Uiso 1 1 calc R
C10 C 0.5766(5) 0.3434(2) -0.08607(14) 0.0694(7) Uani 1 1 d .
H10 H 0.4460 0.3178 -0.0954 0.083 Uiso 1 1 calc R
C11 C 0.6024(4) 0.44683(19) -0.06463(13) 0.0547(6) Uani 1 1 d .
H11 H 0.4888 0.4898 -0.0590 0.066 Uiso 1 1 calc R
C12 C 1.0819(3) 0.55261(16) 0.11353(12) 0.0459(5) Uani 1 1 d .
H12A H 1.1361 0.4846 0.1268 0.055 Uiso 1 1 calc R
H12B H 1.1418 0.5723 0.0661 0.055 Uiso 1 1 calc R
C13 C 1.1456(3) 0.62843(18) 0.17006(15) 0.0570(6) Uani 1 1 d .
C14 C 1.1949(5) 0.6887(3) 0.2156(2) 0.0908(11) Uani 1 1 d .
N1 N 0.8589(2) 0.54374(11) 0.10424(8) 0.0349(3) Uani 1 1 d .
O1 O 0.5326(2) 0.45329(13) 0.12875(9) 0.0615(4) Uani 1 1 d .
O2 O 0.8567(3) 0.38124(13) 0.17609(11) 0.0814(6) Uani 1 1 d .
O3 O 0.8518(3) 0.79727(11) 0.03921(9) 0.0596(4) Uani 1 1 d .
O4 O 0.7127(3) 0.74288(11) 0.14607(8) 0.0557(4) Uani 1 1 d .
S1 S 0.73013(8) 0.46951(4) 0.16081(2) 0.04534(16) Uani 1 1 d .
H14 H 1.226(5) 0.735(3) 0.2467(18) 0.107(11) Uiso 1 1 d .

loop_
_atom_site_aniso_label
_atom_site_aniso_U_11
_atom_site_aniso_U_22
_atom_site_aniso_U_33
_atom_site_aniso_U_23
_atom_site_aniso_U_13
_atom_site_aniso_U_12
C1 0.0879(18) 0.0841(16) 0.0387(10) -0.0028(11) 0.0105(12) -0.0171(16)
C2 0.0352(9) 0.0304(8) 0.0379(8) 0.0036(6) 0.0010(8) 0.0008(8)
C3 0.0362(10) 0.0357(9) 0.0471(9) 0.0025(8) -0.0026(9) 0.0054(8)
C4 0.105(2) 0.0481(12) 0.0704(14) -0.0212(11) -0.0062(16) 0.0168(15)
C5 0.0541(13) 0.0398(10) 0.0369(9) 0.0050(8) 0.0017(9) -0.0029(9)
C6 0.0543(13) 0.0401(9) 0.0290(8) 0.0009(7) 0.0008(9) -0.0013(9)
C7 0.0535(13) 0.0542(13) 0.0563(13) -0.0036(11) -0.0029(11) -0.0003(10)
C8 0.0828(19) 0.0510(14) 0.0671(16) -0.0083(12) -0.0024(14) 0.0150(13)
C9 0.107(2) 0.0419(11) 0.0635(14) -0.0105(10) 0.0097(16) -0.0122(15)
C10 0.0741(18) 0.0678(16) 0.0663(16) -0.0134(13) 0.0004(13) -0.0262(14)
C11 0.0543(13) 0.0565(14) 0.0532(13) -0.0106(10) 0.0010(11) -0.0043(10)
C12 0.0351(10) 0.0494(12) 0.0532(11) -0.0091(9) -0.0064(8) 0.0066(9)
C13 0.0370(11) 0.0595(13) 0.0744(15) -0.0156(13) -0.0054(11) 0.0014(9)
C14 0.0606(18) 0.095(2) 0.117(2) -0.057(2) -0.0187(18) -0.0027(16)
N1 0.0320(8) 0.0335(8) 0.0392(8) -0.0001(6) -0.0026(6) 0.0008(6)
O1 0.0561(9) 0.0655(10) 0.0628(9) 0.0003(8) 0.0007(8) -0.0268(8)
O2 0.1080(15) 0.0517(10) 0.0845(12) 0.0286(9) 0.0025(11) 0.0165(10)
O3 0.0760(11) 0.0368(8) 0.0662(10) 0.0047(7) 0.0070(9) -0.0083(7)
O4 0.0745(10) 0.0397(7) 0.0528(8) -0.0085(6) 0.0099(8) 0.0080(7)
S1 0.0582(3) 0.0362(2) 0.0416(2) 0.00613(19) 0.0012(2) -0.0042(2)

loop_
_atom_type_symbol
_atom_type_description
_atom_type_scat_dispersion_real
_atom_type_scat_dispersion_imag
_atom_type_scat_source
C C 0.0033 0.0016 'International Tables Vol C Tables 4.2.6.8 and 6.1.1.4'
H H 0.0000 0.0000 'International Tables Vol C Tables 4.2.6.8 and 6.1.1.4'
N N 0.0061 0.0033 'International Tables Vol C Tables 4.2.6.8 and 6.1.1.4'
O O 0.0106 0.0060 'International Tables Vol C Tables 4.2.6.8 and 6.1.1.4'
S S 0.1246 0.1234 'International Tables Vol C Tables 4.2.6.8 and 6.1.1.4'

loop_
_geom_angle_atom_site_label_1
_geom_angle_atom_site_label_2
_geom_angle_atom_site_label_3
_geom_angle
S1 C1 H1A 109.5
S1 C1 H1B 109.5
H1A C1 H1B 109.5
S1 C1 H1C 109.5
H1A C1 H1C 109.5
H1B C1 H1C 109.5
N1 C2 C3 111.54(14)
N1 C2 C5 111.46(14)
C3 C2 C5 111.82(14)
N1 C2 H2 107.2
C3 C2 H2 107.2
C5 C2 H2 107.2
O3 C3 O4 124.44(18)
O3 C3 C2 124.92(17)
O4 C3 C2 110.62(15)
O4 C4 H4A 109.5
O4 C4 H4B 109.5
H4A C4 H4B 109.5
O4 C4 H4C 109.5
H4A C4 H4C 109.5
H4B C4 H4C 109.5
C6 C5 C2 111.79(16)
C6 C5 H5A 109.3
C2 C5 H5A 109.3
C6 C5 H5B 109.3
C2 C5 H5B 109.3
H5A C5 H5B 107.9
C11 C6 C7 118.20(19)
C11 C6 C5 120.37(19)
C7 C6 C5 121.41(19)
C6 C7 C8 121.0(2)
C6 C7 H7 119.5
C8 C7 H7 119.5
C9 C8 C7 120.1(2)
C9 C8 H8 119.9
C7 C8 H8 119.9
C10 C9 C8 119.9(2)
C10 C9 H9 120.1
C8 C9 H9 120.1
C9 C10 C11 120.4(2)
C9 C10 H10 119.8
C11 C10 H10 119.8
C6 C11 C10 120.3(2)
C6 C11 H11 119.8
C10 C11 H11 119.8
C13 C12 N1 114.28(17)
C13 C12 H12A 108.7
N1 C12 H12A 108.7
C13 C12 H12B 108.7
N1 C12 H12B 108.7
H12A C12 H12B 107.6
C14 C13 C12 179.4(3)
C13 C14 H14 177(2)
C2 N1 C12 118.77(15)
C2 N1 S1 121.18(12)
C12 N1 S1 119.16(13)
C3 O4 C4 117.31(18)
O2 S1 O1 119.12(12)
O2 S1 N1 106.41(10)
O1 S1 N1 107.54(8)
O2 S1 C1 107.76(13)
O1 S1 C1 107.69(12)
N1 S1 C1 107.87(10)

loop_
_geom_bond_atom_site_label_1
_geom_bond_atom_site_label_2
_geom_bond_distance
C1 S1 1.754(2)
C1 H1A 0.9600
C1 H1B 0.9600
C1 H1C 0.9600
C2 N1 1.466(2)
C2 C3 1.526(2)
C2 C5 1.532(3)
C2 H2 0.9800
C3 O3 1.200(2)
C3 O4 1.324(2)
C4 O4 1.447(2)
C4 H4A 0.9600
C4 H4B 0.9600
C4 H4C 0.9600
C5 C6 1.515(3)
C5 H5A 0.9700
C5 H5B 0.9700
C6 C11 1.378(3)
C6 C7 1.380(3)
C7 C8 1.380(3)
C7 H7 0.9300
C8 C9 1.362(4)
C8 H8 0.9300
C9 C10 1.360(4)
C9 H9 0.9300
C10 C11 1.389(4)
C10 H10 0.9300
C11 H11 0.9300
C12 C13 1.465(3)
C12 N1 1.473(2)
C12 H12A 0.9700
C12 H12B 0.9700
C13 C14 1.168(4)
C14 H14 0.84(3)
N1 S1 1.6257(15)
O1 S1 1.4295(17)
O2 S1 1.4272(18)

loop_
_geom_hbond_atom_site_label_D
_geom_hbond_atom_site_label_H
_geom_hbond_atom_site_label_A
_geom_hbond_distance_DH
_geom_hbond_distance_HA
_geom_hbond_distance_DA
_geom_hbond_angle_DHA
_geom_hbond_site_symmetry_A
C1 H1B O4 0.96 2.55 3.162(3) 122.0 .
C2 H2 O1 0.98 2.34 2.877(2) 113.4 .
C12 H12A O1 0.97 2.62 3.221(3) 120.1 1_655

loop_
_geom_torsion_atom_site_label_1
_geom_torsion_atom_site_label_2
_geom_torsion_atom_site_label_3
_geom_torsion_atom_site_label_4
_geom_torsion
N1 C2 C3 O3 124.0(2)
C5 C2 C3 O3 -1.6(3)
N1 C2 C3 O4 -57.3(2)
C5 C2 C3 O4 177.09(16)
N1 C2 C5 C6 54.8(2)
C3 C2 C5 C6 -179.57(16)
C2 C5 C6 C11 72.3(2)
C2 C5 C6 C7 -106.3(2)
C11 C6 C7 C8 0.1(3)
C5 C6 C7 C8 178.8(2)
C6 C7 C8 C9 0.3(4)
C7 C8 C9 C10 -0.1(4)
C8 C9 C10 C11 -0.5(4)
C7 C6 C11 C10 -0.7(3)
C5 C6 C11 C10 -179.4(2)
C9 C10 C11 C6 0.9(4)
N1 C12 C13 C14 35(30)
C3 C2 N1 C12 -61.0(2)
C5 C2 N1 C12 64.8(2)
C3 C2 N1 S1 108.13(16)
C5 C2 N1 S1 -126.09(14)
C13 C12 N1 C2 86.4(2)
C13 C12 N1 S1 -82.9(2)
O3 C3 O4 C4 -7.9(3)
C2 C3 O4 C4 173.46(19)
C2 N1 S1 O2 154.38(15)
C12 N1 S1 O2 -36.56(17)
C2 N1 S1 O1 25.69(15)
C12 N1 S1 O1 -165.25(14)
C2 N1 S1 C1 -90.22(17)
C12 N1 S1 C1 78.84(17)
